data_7046486
loop_
_publ_author_name
'Fraser, Hector W. L.'
'Smythe, Lucy'
'Dey, Sourav'
'Nichol, Gary S.'
'Piligkos, Stergios'
'Rajaraman, Gopalan'
'Brechin, Euan K.'

_publ_section_title
;
 A simple methodology for constructing ferromagnetically coupled Cr(iii)
 compounds.
;
_journal_issue 24
_journal_name_full 'Dalton transactions (Cambridge, England : 2003)'
_journal_page_first 8100
_journal_page_last 8109
_journal_paper_doi 10.1039/c8dt01963k
_journal_volume 47
_journal_year 2018
_chemical_formula_moiety 'C15 H33 Cl2 Cr2 N2 O6, Cl'
_chemical_formula_sum 'C15 H33 Cl3 Cr2 N2 O6'
_chemical_formula_weight 547.78
_space_group_crystal_system orthorhombic
_space_group_IT_number 61
_space_group_name_Hall '-P 2ac 2ab'
_space_group_name_H-M_alt 'P b c a'
_symmetry_space_group_name_Hall '-P 2ac 2ab'
_symmetry_space_group_name_H-M 'P b c a'
_atom_sites_solution_hydrogens mixed
_atom_sites_solution_primary direct
_audit_creation_date 2016-12-06
_audit_creation_method
;
Olex2 1.2-beta
(compiled 2016.11.30 svn.r3356 for OlexSys, GUI svn.r5269)
;
_audit_update_record
;
2017-10-12 deposited with the CCDC.
2018-05-24 downloaded from the CCDC.
;
_cell_angle_alpha 90
_cell_angle_beta 90
_cell_angle_gamma 90
_cell_formula_units_Z 8
_cell_length_a 14.0747(4)
_cell_length_b 10.3531(2)
_cell_length_c 31.3324(10)
_cell_measurement_reflns_used 12842
_cell_measurement_temperature 120.0
_cell_measurement_theta_max 30.9410
_cell_measurement_theta_min 3.4760
_cell_volume 4565.7(2)
_computing_cell_refinement 'CrysAlisPro 1.171.38.43h (Rigaku OD, 2015)'
_computing_data_collection 'CrysAlisPro 1.171.38.43h (Rigaku OD, 2015)'
_computing_data_reduction 'CrysAlisPro 1.171.38.43h (Rigaku OD, 2015)'
_computing_molecular_graphics 'Olex2 (Dolomanov et al., 2009)'
_computing_publication_material 'Olex2 (Dolomanov et al., 2009)'
_computing_structure_refinement 'ShelXL (Sheldrick, 2015)'
_computing_structure_solution 'ShelXS (Sheldrick, 2008)'
_diffrn_ambient_environment N~2~
_diffrn_ambient_temperature 120.0
_diffrn_detector 'CCD plate'
_diffrn_detector_area_resol_mean 5.1574
_diffrn_detector_type Atlas
_diffrn_measured_fraction_theta_full 0.9979
_diffrn_measured_fraction_theta_max 0.9246
_diffrn_measurement_details
;
List of Runs (angles in degrees, time in seconds):

  # Type    Start    End  Width  t~exp~   \w     \q     \k     \f   Frames
#--------------------------------------------------------------------------
  1  \w   -100.00  73.00   1.00   10.00    --  -13.24   0.00 150.00  173
  2  \w      1.00  27.00   1.00   10.00    --  -13.24 -99.00 -60.00   26
  3  \w    -77.00 -50.00   1.00   10.00    --  -13.24 147.00  32.00   27
  4  \w    -83.00  13.00   1.00   10.00    --  -13.24 -57.00  60.00   96
  5  \w     14.00  41.00   1.00   10.00    --   14.65 -57.00 120.00   27
  6  \w     34.00  61.00   1.00   10.00    --   14.65-178.00-180.00   27
;
_diffrn_measurement_device 'four-circle diffractometer'
_diffrn_measurement_device_type 'Rigaku Oxford DIffraction SuperNova'
_diffrn_measurement_method '\w scans'
_diffrn_orient_matrix_type 'CrysAlisPro convention (1999,Acta A55,543-557)'
_diffrn_orient_matrix_UB_11 0.0059351000
_diffrn_orient_matrix_UB_12 0.0070304000
_diffrn_orient_matrix_UB_13 0.0223654000
_diffrn_orient_matrix_UB_21 -0.0495106000
_diffrn_orient_matrix_UB_22 -0.0090286000
_diffrn_orient_matrix_UB_23 0.0029602000
_diffrn_orient_matrix_UB_31 0.0072585000
_diffrn_orient_matrix_UB_32 -0.0675406000
_diffrn_orient_matrix_UB_33 0.0019196000
_diffrn_radiation_monochromator mirror
_diffrn_radiation_probe x-ray
_diffrn_radiation_type 'Mo K\a'
_diffrn_radiation_wavelength 0.71073
_diffrn_reflns_av_R_equivalents 0.0806
_diffrn_reflns_av_unetI/netI 0.0609
_diffrn_reflns_Laue_measured_fraction_full 0.999
_diffrn_reflns_Laue_measured_fraction_max 0.927
_diffrn_reflns_limit_h_max 20
_diffrn_reflns_limit_h_min -19
_diffrn_reflns_limit_k_max 15
_diffrn_reflns_limit_k_min -14
_diffrn_reflns_limit_l_max 42
_diffrn_reflns_limit_l_min -43
_diffrn_reflns_number 48743
_diffrn_reflns_point_group_measured_fraction_full 0.999
_diffrn_reflns_point_group_measured_fraction_max 0.927
_diffrn_reflns_theta_full 25.242
_diffrn_reflns_theta_max 31.223
_diffrn_reflns_theta_min 2.767
_diffrn_source 'micro-focus sealed X-ray tube'
_diffrn_source_current 0.8
_diffrn_source_type 'SuperNova (Mo) X-ray Source'
_diffrn_source_voltage 50
_exptl_absorpt_coefficient_mu 1.335
_exptl_absorpt_correction_T_max 1.000
_exptl_absorpt_correction_T_min 0.557
_exptl_absorpt_correction_type gaussian
_exptl_absorpt_process_details
;
CrysAlisPro 1.171.38.43h (Rigaku Oxford Diffraction, 2015)
Numerical absorption correction based on gaussian integration over
            a multifaceted crystal model
Empirical absorption correction using spherical harmonics,
 implemented in SCALE3 ABSPACK scaling algorithm.
;
_exptl_crystal_colour 'pale green'
_exptl_crystal_density_diffrn 1.594
_exptl_crystal_description plate
_exptl_crystal_F_000 2272
_exptl_crystal_recrystallization_method 'The material was recrystallised from acetonitrile by hydrothermal bomb'
_exptl_crystal_size_max 0.525
_exptl_crystal_size_mid 0.37
_exptl_crystal_size_min 0.026
_refine_diff_density_max 0.520
_refine_diff_density_min -0.559
_refine_diff_density_rms 0.106
_refine_ls_extinction_method none
_refine_ls_goodness_of_fit_ref 1.110
_refine_ls_hydrogen_treatment mixed
_refine_ls_matrix_type full
_refine_ls_number_parameters 264
_refine_ls_number_reflns 6888
_refine_ls_number_restraints 2
_refine_ls_restrained_S_all 1.110
_refine_ls_R_factor_all 0.0720
_refine_ls_R_factor_gt 0.0506
_refine_ls_shift/su_max 0.001
_refine_ls_shift/su_mean 0.000
_refine_ls_structure_factor_coef Fsqd
_refine_ls_weighting_details 'w=1/[\s^2^(Fo^2^)+(0.0261P)^2^+4.7343P] where P=(Fo^2^+2Fc^2^)/3'
_refine_ls_weighting_scheme calc
_refine_ls_wR_factor_gt 0.0915
_refine_ls_wR_factor_ref 0.0990
_reflns_Friedel_coverage 0.000
_reflns_number_gt 5507
_reflns_number_total 6888
_reflns_threshold_expression 'I > 2\s(I)'
_cod_data_source_file c8dt01963k2.cif
_cod_data_source_block 3
_cod_depositor_comments 'Adding full bibliography for 7046484--7046487.cif.'
_cod_original_cell_volume 4565.6(2)
_cod_database_code 7046486
_chemical_oxdiff_formula 'C30 H30 N10 O10 Cr2 Cl '
_chemical_oxdiff_usercomment '@ 120 K L144'
_shelx_space_group_comment
;
The symmetry employed for this shelxl refinement is uniquely defined
by the following loop, which should always be used as a source of
symmetry information in preference to the above space-group names.
They are only intended as comments.
;
_reflns_odcompleteness_completeness 99.79
_reflns_odcompleteness_iscentric 1
_reflns_odcompleteness_theta 28.22
_olex2_refinement_description
;
1. Fixed Uiso
 At 1.2 times of:
  All C(H,H) groups, All O(H) groups
 At 1.5 times of:
  All C(H,H,H) groups
2. Restrained distances
 O4-H4 = O2-H2
 0.84 with sigma of 0.02
3.a Secondary CH2 refined with riding coordinates:
 C1(H1A,H1B), C2(H2A,H2B), C3(H3A,H3B), C4(H4A,H4B), C6(H6A,H6B), C7(H7A,H7B),
 C8(H8A,H8B), C9(H9A,H9B)
3.b Idealised Me refined as rotating group:
 C5(H5A,H5B,H5C), C10(H10A,H10B,H10C), C13(H13A,H13B,H13C), C14(H14A,H14B,
 H14C), C15(H15A,H15B,H15C)
;
_shelx_shelxl_version_number 2016/6
_olex2_date_sample_data_collection 2016-12-01
_olex2_date_sample_submission 2016-11-24
_olex2_diffrn_ambient_temperature_device 'Oxford Cryosystems Cryostream 700+'
_olex2_exptl_crystal_mounting_method 'The crystal was mounted on a MITIGEN holder in Paratone oil'
_olex2_submission_original_sample_id L144
_olex2_submission_special_instructions 'No special instructions were received'
_oxdiff_exptl_absorpt_empirical_details
;
Empirical correction (ABSPACK) includes:
- Absorption correction using spherical harmonics
- Frame scaling
;
_oxdiff_exptl_absorpt_empirical_full_max 1.517
_oxdiff_exptl_absorpt_empirical_full_min 0.737

loop_
_space_group_symop_operation_xyz
'x, y, z'
'-x+1/2, -y, z+1/2'
'x+1/2, -y+1/2, -z'
'-x, y+1/2, -z+1/2'
'-x, -y, -z'
'x-1/2, y, -z-1/2'
'-x-1/2, y-1/2, z'
'x, -y-1/2, z-1/2'

loop_
_atom_site_label
_atom_site_type_symbol
_atom_site_fract_x
_atom_site_fract_y
_atom_site_fract_z
_atom_site_U_iso_or_equiv
_atom_site_adp_type
_atom_site_occupancy
_atom_site_site_symmetry_order
_atom_site_calc_flag
_atom_site_refinement_flags_posn
Cr1 Cr 0.51073(3) 0.67917(4) 0.13741(2) 0.00965(9) Uani 1 1 d .
Cr2 Cr 0.47862(3) 0.96057(4) 0.14480(2) 0.00997(9) Uani 1 1 d .
Cl1 Cl 0.62914(5) 0.53517(6) 0.15395(2) 0.01651(13) Uani 1 1 d .
Cl2 Cl 0.39807(5) 1.11989(6) 0.10767(2) 0.01831(14) Uani 1 1 d .
Cl3 Cl 0.27881(5) 0.75389(6) 0.22171(2) 0.02074(15) Uani 1 1 d .
O1 O 0.41274(12) 0.80621(15) 0.12423(6) 0.0123(4) Uani 1 1 d .
O2 O 0.42937(13) 0.59700(17) 0.18279(6) 0.0161(4) Uani 1 1 d D
H2 H 0.3869(18) 0.639(3) 0.1939(9) 0.019 Uiso 1 1 d DR
O3 O 0.54924(12) 0.82249(15) 0.17368(5) 0.0105(3) Uani 1 1 d .
O4 O 0.38838(13) 0.97979(17) 0.19354(6) 0.0157(4) Uani 1 1 d D
H4 H 0.357(2) 0.915(2) 0.2018(9) 0.019 Uiso 1 1 d DR
O5 O 0.58486(13) 0.74110(16) 0.08824(5) 0.0141(4) Uani 1 1 d .
O6 O 0.57144(13) 0.95553(16) 0.09721(5) 0.0134(4) Uani 1 1 d .
N1 N 0.42683(16) 0.56317(19) 0.09661(7) 0.0149(4) Uani 1 1 d .
N2 N 0.56362(15) 1.07880(19) 0.18331(7) 0.0140(4) Uani 1 1 d .
C1 C 0.3796(2) 0.6582(3) 0.06770(9) 0.0229(6) Uani 1 1 d .
H1A H 0.325419 0.616268 0.053049 0.027 Uiso 1 1 calc R
H1B H 0.425201 0.687517 0.045698 0.027 Uiso 1 1 calc R
C2 C 0.3442(2) 0.7736(3) 0.09293(9) 0.0214(6) Uani 1 1 d .
H2A H 0.333786 0.847794 0.073561 0.026 Uiso 1 1 calc R
H2B H 0.283026 0.752335 0.106861 0.026 Uiso 1 1 calc R
C3 C 0.3541(2) 0.4948(3) 0.12369(10) 0.0249(6) Uani 1 1 d .
H3A H 0.295177 0.546923 0.125067 0.030 Uiso 1 1 calc R
H3B H 0.338340 0.410197 0.110789 0.030 Uiso 1 1 calc R
C4 C 0.3926(2) 0.4753(3) 0.16760(10) 0.0242(6) Uani 1 1 d .
H4A H 0.341678 0.444277 0.186842 0.029 Uiso 1 1 calc R
H4B H 0.443841 0.409807 0.167085 0.029 Uiso 1 1 calc R
C5 C 0.4812(2) 0.4692(3) 0.07084(10) 0.0253(6) Uani 1 1 d .
H5A H 0.534111 0.513422 0.056702 0.038 Uiso 1 1 calc GR
H5B H 0.439420 0.430868 0.049261 0.038 Uiso 1 1 calc GR
H5C H 0.506063 0.401119 0.089460 0.038 Uiso 1 1 calc GR
C6 C 0.63023(19) 0.9912(2) 0.20828(8) 0.0166(5) Uani 1 1 d .
H6A H 0.692579 1.034120 0.211893 0.020 Uiso 1 1 calc R
H6B H 0.603475 0.974343 0.236966 0.020 Uiso 1 1 calc R
C7 C 0.64305(18) 0.8647(2) 0.18454(8) 0.0134(5) Uani 1 1 d .
H7A H 0.681654 0.877767 0.158485 0.016 Uiso 1 1 calc R
H7B H 0.675070 0.800202 0.202898 0.016 Uiso 1 1 calc R
C8 C 0.49535(19) 1.1450(2) 0.21266(9) 0.0175(5) Uani 1 1 d .
H8A H 0.461317 1.213909 0.196988 0.021 Uiso 1 1 calc R
H8B H 0.530596 1.185455 0.236508 0.021 Uiso 1 1 calc R
C9 C 0.4249(2) 1.0491(3) 0.23005(8) 0.0195(6) Uani 1 1 d .
H9A H 0.456268 0.989038 0.250186 0.023 Uiso 1 1 calc R
H9B H 0.372822 1.094187 0.245216 0.023 Uiso 1 1 calc R
C10 C 0.6199(2) 1.1761(2) 0.15959(9) 0.0202(6) Uani 1 1 d .
H10A H 0.668049 1.132361 0.142241 0.030 Uiso 1 1 calc GR
H10B H 0.651167 1.234363 0.179861 0.030 Uiso 1 1 calc GR
H10C H 0.577683 1.226099 0.140981 0.030 Uiso 1 1 calc GR
C11 C 0.60107(18) 0.8568(2) 0.07758(8) 0.0128(5) Uani 1 1 d .
C12 C 0.6645(2) 0.8772(3) 0.03873(8) 0.0173(5) Uani 1 1 d .
C13 C 0.6450(2) 0.7720(3) 0.00562(9) 0.0235(6) Uani 1 1 d .
H13A H 0.658092 0.687104 0.018149 0.035 Uiso 1 1 calc GR
H13B H 0.686024 0.785289 -0.019251 0.035 Uiso 1 1 calc GR
H13C H 0.578262 0.776125 -0.003241 0.035 Uiso 1 1 calc GR
C14 C 0.7668(2) 0.8658(4) 0.05518(10) 0.0361(8) Uani 1 1 d .
H14A H 0.779561 0.935728 0.075469 0.054 Uiso 1 1 calc GR
H14B H 0.811066 0.872078 0.031128 0.054 Uiso 1 1 calc GR
H14C H 0.775111 0.782347 0.069453 0.054 Uiso 1 1 calc GR
C15 C 0.6478(3) 1.0096(3) 0.01895(11) 0.0368(8) Uani 1 1 d .
H15A H 0.581989 1.015699 0.008984 0.055 Uiso 1 1 calc GR
H15B H 0.691112 1.021621 -0.005232 0.055 Uiso 1 1 calc GR
H15C H 0.659690 1.076699 0.040356 0.055 Uiso 1 1 calc GR

loop_
_atom_site_aniso_label
_atom_site_aniso_U_11
_atom_site_aniso_U_22
_atom_site_aniso_U_33
_atom_site_aniso_U_23
_atom_site_aniso_U_13
_atom_site_aniso_U_12
Cr1 0.00719(19) 0.00943(18) 0.0123(2) 0.00028(14) -0.00022(15) 0.00005(14)
Cr2 0.00764(19) 0.00946(18) 0.0128(2) 0.00048(14) -0.00009(15) 0.00050(15)
Cl1 0.0130(3) 0.0148(3) 0.0218(3) 0.0004(2) -0.0013(2) 0.0042(2)
Cl2 0.0148(3) 0.0164(3) 0.0237(3) 0.0057(2) -0.0013(3) 0.0040(2)
Cl3 0.0153(3) 0.0202(3) 0.0267(4) 0.0051(3) 0.0074(3) 0.0012(3)
O1 0.0072(8) 0.0128(8) 0.0169(9) -0.0003(7) -0.0031(7) 0.0003(7)
O2 0.0133(9) 0.0148(9) 0.0201(10) 0.0021(7) 0.0049(8) 0.0012(7)
O3 0.0085(8) 0.0097(8) 0.0132(9) 0.0002(6) -0.0032(7) 0.0005(6)
O4 0.0142(9) 0.0150(9) 0.0179(9) -0.0007(7) 0.0042(8) -0.0010(7)
O5 0.0132(9) 0.0140(8) 0.0151(9) -0.0005(7) 0.0037(7) 0.0005(7)
O6 0.0116(9) 0.0130(8) 0.0155(9) 0.0008(7) 0.0020(7) 0.0001(7)
N1 0.0141(11) 0.0115(10) 0.0190(11) -0.0004(8) -0.0039(9) -0.0002(8)
N2 0.0108(10) 0.0122(10) 0.0191(11) -0.0005(8) -0.0011(9) 0.0006(8)
C1 0.0249(16) 0.0180(13) 0.0257(15) -0.0021(11) -0.0146(12) 0.0007(12)
C2 0.0175(14) 0.0188(13) 0.0279(16) -0.0019(11) -0.0133(12) 0.0011(11)
C3 0.0177(14) 0.0186(13) 0.0384(18) 0.0014(12) -0.0045(13) -0.0069(11)
C4 0.0218(15) 0.0171(13) 0.0337(17) 0.0049(12) 0.0037(13) -0.0060(12)
C5 0.0236(16) 0.0235(14) 0.0289(16) -0.0125(12) -0.0045(13) 0.0029(12)
C6 0.0139(13) 0.0164(12) 0.0194(14) -0.0029(10) -0.0055(11) 0.0004(10)
C7 0.0082(11) 0.0136(11) 0.0185(13) -0.0010(9) -0.0045(10) 0.0013(9)
C8 0.0173(13) 0.0129(12) 0.0222(14) -0.0044(10) -0.0013(11) 0.0036(10)
C9 0.0183(14) 0.0239(14) 0.0162(13) -0.0039(10) 0.0014(11) 0.0045(11)
C10 0.0193(14) 0.0135(12) 0.0280(15) 0.0006(11) -0.0007(12) -0.0049(11)
C11 0.0087(12) 0.0163(12) 0.0134(12) 0.0008(9) -0.0023(9) -0.0006(9)
C12 0.0163(13) 0.0219(13) 0.0137(13) 0.0003(10) 0.0048(10) -0.0037(11)
C13 0.0256(16) 0.0294(15) 0.0153(14) -0.0030(11) 0.0036(12) -0.0066(13)
C14 0.0122(15) 0.071(2) 0.0247(17) -0.0144(16) 0.0060(13) -0.0084(15)
C15 0.049(2) 0.0283(16) 0.0337(19) 0.0101(14) 0.0161(16) -0.0039(16)

loop_
_atom_type_symbol
_atom_type_description
_atom_type_scat_dispersion_real
_atom_type_scat_dispersion_imag
_atom_type_scat_source
C C 0.0033 0.0016 'International Tables Vol C Tables 4.2.6.8 and 6.1.1.4'
H H 0.0000 0.0000 'International Tables Vol C Tables 4.2.6.8 and 6.1.1.4'
Cl Cl 0.1484 0.1585 'International Tables Vol C Tables 4.2.6.8 and 6.1.1.4'
Cr Cr 0.3209 0.6236 'International Tables Vol C Tables 4.2.6.8 and 6.1.1.4'
N N 0.0061 0.0033 'International Tables Vol C Tables 4.2.6.8 and 6.1.1.4'
O O 0.0106 0.0060 'International Tables Vol C Tables 4.2.6.8 and 6.1.1.4'

loop_
_exptl_crystal_face_index_h
_exptl_crystal_face_index_k
_exptl_crystal_face_index_l
_exptl_crystal_face_perp_dist
0 0 1 0.0131
0 0 -1 0.0131
8 -13 4 0.2103
-11 -12 1 0.2164
-20 1 -3 0.2170
11 12 -1 0.1485
20 0 3 0.2077
-1 5 -1 0.2065

loop_
_geom_angle_atom_site_label_1
_geom_angle_atom_site_label_2
_geom_angle_atom_site_label_3
_geom_angle
O1 Cr1 Cl1 178.04(6)
O1 Cr1 O2 91.85(8)
O1 Cr1 O5 89.40(7)
O1 Cr1 N1 81.96(8)
O2 Cr1 Cl1 88.80(6)
O2 Cr1 N1 82.50(8)
O3 Cr1 Cl1 99.27(5)
O3 Cr1 O1 78.84(7)
O3 Cr1 O2 93.90(7)
O3 Cr1 O5 93.50(7)
O3 Cr1 N1 160.34(8)
O5 Cr1 Cl1 90.19(6)
O5 Cr1 O2 172.59(8)
O5 Cr1 N1 90.45(8)
N1 Cr1 Cl1 99.97(6)
O1 Cr2 Cl2 100.62(5)
O1 Cr2 O3 78.29(7)
O1 Cr2 O4 91.83(7)
O1 Cr2 O6 92.46(7)
O1 Cr2 N2 159.69(8)
O3 Cr2 Cl2 177.28(6)
O3 Cr2 O4 92.41(7)
O3 Cr2 O6 89.65(7)
O3 Cr2 N2 82.57(8)
O4 Cr2 Cl2 90.11(6)
O4 Cr2 N2 82.21(8)
O6 Cr2 Cl2 87.91(5)
O6 Cr2 O4 175.54(7)
O6 Cr2 N2 94.15(8)
N2 Cr2 Cl2 98.79(6)
Cr1 O1 Cr2 98.40(8)
C2 O1 Cr1 117.87(15)
C2 O1 Cr2 138.20(15)
Cr1 O2 H2 119(2)
C4 O2 Cr1 109.88(16)
C4 O2 H2 110(2)
Cr1 O3 Cr2 98.33(7)
C7 O3 Cr1 128.94(15)
C7 O3 Cr2 110.75(14)
Cr2 O4 H4 119(2)
C9 O4 Cr2 115.41(16)
C9 O4 H4 110(2)
C11 O5 Cr1 127.68(16)
C11 O6 Cr2 127.21(16)
C1 N1 Cr1 103.95(15)
C1 N1 C3 110.4(2)
C3 N1 Cr1 107.81(16)
C5 N1 Cr1 114.53(17)
C5 N1 C1 109.4(2)
C5 N1 C3 110.5(2)
C6 N2 Cr2 107.47(14)
C8 N2 Cr2 104.77(16)
C8 N2 C6 110.6(2)
C10 N2 Cr2 114.45(17)
C10 N2 C6 109.5(2)
C10 N2 C8 109.9(2)
N1 C1 H1A 109.6
N1 C1 H1B 109.6
N1 C1 C2 110.4(2)
H1A C1 H1B 108.1
C2 C1 H1A 109.6
C2 C1 H1B 109.6
O1 C2 C1 109.0(2)
O1 C2 H2A 109.9
O1 C2 H2B 109.9
C1 C2 H2A 109.9
C1 C2 H2B 109.9
H2A C2 H2B 108.3
N1 C3 H3A 109.7
N1 C3 H3B 109.7
H3A C3 H3B 108.2
C4 C3 N1 109.6(2)
C4 C3 H3A 109.7
C4 C3 H3B 109.7
O2 C4 C3 108.4(2)
O2 C4 H4A 110.0
O2 C4 H4B 110.0
C3 C4 H4A 110.0
C3 C4 H4B 110.0
H4A C4 H4B 108.4
N1 C5 H5A 109.5
N1 C5 H5B 109.5
N1 C5 H5C 109.5
H5A C5 H5B 109.5
H5A C5 H5C 109.5
H5B C5 H5C 109.5
N2 C6 H6A 109.7
N2 C6 H6B 109.7
H6A C6 H6B 108.2
C7 C6 N2 109.6(2)
C7 C6 H6A 109.7
C7 C6 H6B 109.7
O3 C7 C6 105.7(2)
O3 C7 H7A 110.6
O3 C7 H7B 110.6
C6 C7 H7A 110.6
C6 C7 H7B 110.6
H7A C7 H7B 108.7
N2 C8 H8A 109.6
N2 C8 H8B 109.6
N2 C8 C9 110.1(2)
H8A C8 H8B 108.1
C9 C8 H8A 109.6
C9 C8 H8B 109.6
O4 C9 C8 106.0(2)
O4 C9 H9A 110.5
O4 C9 H9B 110.5
C8 C9 H9A 110.5
C8 C9 H9B 110.5
H9A C9 H9B 108.7
N2 C10 H10A 109.5
N2 C10 H10B 109.5
N2 C10 H10C 109.5
H10A C10 H10B 109.5
H10A C10 H10C 109.5
H10B C10 H10C 109.5
O5 C11 C12 116.6(2)
O6 C11 O5 125.3(2)
O6 C11 C12 118.0(2)
C11 C12 C13 109.7(2)
C11 C12 C14 105.7(2)
C13 C12 C14 110.0(2)
C15 C12 C11 111.1(2)
C15 C12 C13 109.7(2)
C15 C12 C14 110.5(3)
C12 C13 H13A 109.5
C12 C13 H13B 109.5
C12 C13 H13C 109.5
H13A C13 H13B 109.5
H13A C13 H13C 109.5
H13B C13 H13C 109.5
C12 C14 H14A 109.5
C12 C14 H14B 109.5
C12 C14 H14C 109.5
H14A C14 H14B 109.5
H14A C14 H14C 109.5
H14B C14 H14C 109.5
C12 C15 H15A 109.5
C12 C15 H15B 109.5
C12 C15 H15C 109.5
H15A C15 H15B 109.5
H15A C15 H15C 109.5
H15B C15 H15C 109.5

loop_
_geom_bond_atom_site_label_1
_geom_bond_atom_site_label_2
_geom_bond_distance
Cr1 Cl1 2.2954(7)
Cr1 O1 1.9499(17)
Cr1 O2 2.0141(18)
Cr1 O3 1.9462(16)
Cr1 O5 1.9679(18)
Cr1 N1 2.114(2)
Cr2 Cl2 2.3150(7)
Cr2 O1 1.9569(17)
Cr2 O3 1.9623(16)
Cr2 O4 1.9961(18)
Cr2 O6 1.9831(18)
Cr2 N2 2.094(2)
O1 C2 1.416(3)
O2 H2 0.819(17)
O2 C4 1.443(3)
O3 C7 1.432(3)
O4 H4 0.845(17)
O4 C9 1.445(3)
O5 C11 1.264(3)
O6 C11 1.264(3)
N1 C1 1.494(3)
N1 C3 1.506(4)
N1 C5 1.477(3)
N2 C6 1.521(3)
N2 C8 1.496(3)
N2 C10 1.482(3)
C1 H1A 0.9900
C1 H1B 0.9900
C1 C2 1.516(4)
C2 H2A 0.9900
C2 H2B 0.9900
C3 H3A 0.9900
C3 H3B 0.9900
C3 C4 1.493(4)
C4 H4A 0.9900
C4 H4B 0.9900
C5 H5A 0.9800
C5 H5B 0.9800
C5 H5C 0.9800
C6 H6A 0.9900
C6 H6B 0.9900
C6 C7 1.517(3)
C7 H7A 0.9900
C7 H7B 0.9900
C8 H8A 0.9900
C8 H8B 0.9900
C8 C9 1.505(4)
C9 H9A 0.9900
C9 H9B 0.9900
C10 H10A 0.9800
C10 H10B 0.9800
C10 H10C 0.9800
C11 C12 1.524(3)
C12 C13 1.529(4)
C12 C14 1.534(4)
C12 C15 1.522(4)
C13 H13A 0.9800
C13 H13B 0.9800
C13 H13C 0.9800
C14 H14A 0.9800
C14 H14B 0.9800
C14 H14C 0.9800
C15 H15A 0.9800
C15 H15B 0.9800
C15 H15C 0.9800

loop_
_geom_torsion_atom_site_label_1
_geom_torsion_atom_site_label_2
_geom_torsion_atom_site_label_3
_geom_torsion_atom_site_label_4
_geom_torsion
Cr1 O1 C2 C1 -15.6(3)
Cr1 O2 C4 C3 -47.0(3)
Cr1 O3 C7 C6 171.98(15)
Cr1 O5 C11 O6 -0.1(4)
Cr1 O5 C11 C12 177.61(16)
Cr1 N1 C1 C2 -43.2(3)
Cr1 N1 C3 C4 -28.8(3)
Cr2 O1 C2 C1 131.4(2)
Cr2 O3 C7 C6 51.6(2)
Cr2 O4 C9 C8 30.5(2)
Cr2 O6 C11 O5 -8.8(4)
Cr2 O6 C11 C12 173.47(16)
Cr2 N2 C6 C7 24.1(2)
Cr2 N2 C8 C9 45.1(2)
O5 C11 C12 C13 36.2(3)
O5 C11 C12 C14 -82.4(3)
O5 C11 C12 C15 157.7(3)
O6 C11 C12 C13 -145.9(2)
O6 C11 C12 C14 95.5(3)
O6 C11 C12 C15 -24.4(3)
N1 C1 C2 O1 39.9(3)
N1 C3 C4 O2 50.0(3)
N2 C6 C7 O3 -48.6(3)
N2 C8 C9 O4 -50.0(3)
C1 N1 C3 C4 -141.7(2)
C3 N1 C1 C2 72.2(3)
C5 N1 C1 C2 -165.9(2)
C5 N1 C3 C4 97.1(3)
C6 N2 C8 C9 -70.4(3)
C8 N2 C6 C7 138.0(2)
C10 N2 C6 C7 -100.7(2)
C10 N2 C8 C9 168.5(2)

loop_
_exptl_oxdiff_crystal_face_indexfrac_h
_exptl_oxdiff_crystal_face_indexfrac_k
_exptl_oxdiff_crystal_face_indexfrac_l
_exptl_oxdiff_crystal_face_x
_exptl_oxdiff_crystal_face_y
_exptl_oxdiff_crystal_face_z
0.0002 0.0007 1.0002 0.0224 0.0029 0.0019
-0.0002 -0.0007 -1.0002 -0.0224 -0.0029 -0.0019
7.6309 -13.4036 4.1561 0.0440 -0.2445 0.9687
-10.5894 -12.3419 1.3184 -0.1201 0.6396 0.7592
-19.7752 0.7177 -2.9803 -0.1790 0.9638 -0.1977
11.2334 12.0318 -1.1557 0.1254 -0.6682 -0.7333
19.7951 -0.3752 2.9047 0.1798 -0.9681 0.1746
-1.0004 4.9968 -1.0012 0.0068 0.0015 -0.3467
